data_4511650
loop_
_publ_author_name
'Abourahma, Heba'
'Bodwell, Graham J.'
'Lu, Jianjiang'
'Moulton, Brian'
'Pottie, Ian R.'
'Walsh, Rosa Bailey'
'Zaworotko, Michael J.'

_publ_section_title
;
 Coordination Polymers from Calixarene-Like [Cu2(Dicarboxylate)2]4Building
 Blocks:&#x2009; Structural Diversity via Atropisomerism
;
_journal_issue 4
_journal_name_full 'Crystal Growth &amp; Design'
_journal_page_first 513
_journal_paper_doi 10.1021/cg0340345
_journal_volume 3
_journal_year 2003
_chemical_formula_sum 'C33 H26 Cu2 N3 O10.5'
_chemical_formula_weight 759.65
_chemical_name_systematic
; 
 ? 
;
_space_group_IT_number 11
_symmetry_cell_setting monoclinic
_symmetry_space_group_name_Hall '-P 2yb'
_symmetry_space_group_name_H-M 'P 1 21/m 1'
_atom_sites_solution_hydrogens geom
_atom_sites_solution_primary direct
_atom_sites_solution_secondary difmap
_audit_creation_method SHELXL-97
_cell_angle_alpha 90.00
_cell_angle_beta 100.460(2)
_cell_angle_gamma 90.00
_cell_formula_units_Z 4
_cell_length_a 10.2527(12)
_cell_length_b 18.973(2)
_cell_length_c 16.977(2)
_cell_measurement_reflns_used 3026
_cell_measurement_temperature 100(2)
_cell_measurement_theta_max 26.89
_cell_measurement_theta_min 2.44
_cell_volume 3247.6(6)
_computing_cell_refinement 'Bruker SMART'
_computing_data_collection 'Bruker SMART'
_computing_data_reduction 'Bruker SAINT'
_computing_molecular_graphics 'Bruker SHELXTL'
_computing_publication_material 'Bruker SHELXTL'
_computing_structure_refinement 'SHELXL-97 (Sheldrick, 1997)'
_computing_structure_solution 'SHELXS-97 (Sheldrick, 1990)'
_diffrn_ambient_temperature 100(2)
_diffrn_measured_fraction_theta_full 0.949
_diffrn_measured_fraction_theta_max 0.949
_diffrn_measurement_device_type 'CCD area detector'
_diffrn_measurement_method 'phi and omega scans'
_diffrn_radiation_monochromator graphite
_diffrn_radiation_source 'fine-focus sealed tube'
_diffrn_radiation_type MoK\a
_diffrn_radiation_wavelength 0.71073
_diffrn_reflns_av_R_equivalents 0.0993
_diffrn_reflns_av_sigmaI/netI 0.1427
_diffrn_reflns_limit_h_max 10
_diffrn_reflns_limit_h_min -13
_diffrn_reflns_limit_k_max 20
_diffrn_reflns_limit_k_min -25
_diffrn_reflns_limit_l_max 21
_diffrn_reflns_limit_l_min -18
_diffrn_reflns_number 20125
_diffrn_reflns_theta_full 28.30
_diffrn_reflns_theta_max 28.30
_diffrn_reflns_theta_min 1.22
_exptl_absorpt_coefficient_mu 1.374
_exptl_absorpt_correction_T_max 1.000
_exptl_absorpt_correction_T_min 0.665
_exptl_absorpt_correction_type none
_exptl_crystal_colour blue
_exptl_crystal_density_diffrn 1.554
_exptl_crystal_density_meas 0
_exptl_crystal_density_method 'not measured'
_exptl_crystal_description prism
_exptl_crystal_F_000 1548
_exptl_crystal_size_max 0.10
_exptl_crystal_size_mid 0.05
_exptl_crystal_size_min 0.05
_refine_diff_density_max 1.258
_refine_diff_density_min -0.611
_refine_diff_density_rms 0.162
_refine_ls_extinction_method none
_refine_ls_goodness_of_fit_ref 1.031
_refine_ls_hydrogen_treatment mixed
_refine_ls_matrix_type full
_refine_ls_number_parameters 526
_refine_ls_number_reflns 7879
_refine_ls_number_restraints 0
_refine_ls_restrained_S_all 1.031
_refine_ls_R_factor_all 0.1611
_refine_ls_R_factor_gt 0.0841
_refine_ls_shift/su_max 0.001
_refine_ls_shift/su_mean 0.000
_refine_ls_structure_factor_coef Fsqd
_refine_ls_weighting_details 'calc w=1/[\s^2^(Fo^2^)+(0.1120P)^2^+0.4219P] where P=(Fo^2^+2Fc^2^)/3'
_refine_ls_weighting_scheme calc
_refine_ls_wR_factor_gt 0.1967
_refine_ls_wR_factor_ref 0.2386
_reflns_number_gt 4292
_reflns_number_total 7879
_reflns_threshold_expression >2sigma(I)
_cod_data_source_file ha374.cif
_cod_data_source_block ha374
_cod_depositor_comments
;
The following automatic conversions were performed:

'_symmetry_cell_setting' value 'Monoclinic' changed to 'monoclinic'
according to
/usr/data/users/saulius/automatic-downloads/retrospective/ACS/lib/dictionaries/cif_core.dic
dictionary named 'cif_core.dic' version 2.4.2 from 2011-04-26.

Automatic conversion script
Id: cif_fix_values 2281 2013-09-26 08:29:07Z andrius 
;
_cod_original_cell_volume 3247.5(7)
_cod_original_sg_symbol_H-M P2(1)/m
_cod_original_formula_sum 'C33 H26 Cu2 N3 O10.50'
_cod_database_code 4511650

loop_
_symmetry_equiv_pos_as_xyz
'x, y, z'
'-x, y+1/2, -z'
'-x, -y, -z'
'x, -y-1/2, z'

loop_
_atom_site_label
_atom_site_type_symbol
_atom_site_fract_x
_atom_site_fract_y
_atom_site_fract_z
_atom_site_U_iso_or_equiv
_atom_site_adp_type
_atom_site_occupancy
_atom_site_symmetry_multiplicity
_atom_site_calc_flag
_atom_site_refinement_flags
_atom_site_disorder_assembly
_atom_site_disorder_group
Cu1 Cu 0.61738(7) 0.53054(4) 1.00991(5) 0.0195(2) Uani 1 1 d . . .
Cu2 Cu -0.04211(8) 0.53277(5) 0.55907(5) 0.0197(2) Uani 1 1 d . . .
O1 O 0.5883(4) 0.5312(3) 1.1209(3) 0.0237(11) Uani 1 1 d . . .
O2 O 0.6148(5) 0.5160(3) 0.8937(3) 0.0286(12) Uani 1 1 d . . .
O3 O 0.5115(4) 0.6169(2) 0.9878(3) 0.0249(11) Uani 1 1 d . . .
O4 O 0.6874(5) 0.4350(3) 1.0304(3) 0.0289(12) Uani 1 1 d . . .
O5 O -0.2136(4) 0.5362(3) 0.4868(3) 0.0263(11) Uani 1 1 d . . .
O6 O 0.1405(5) 0.5169(3) 0.6134(3) 0.0289(12) Uani 1 1 d . . .
O7 O 0.0102(5) 0.6191(2) 0.5074(3) 0.0264(11) Uani 1 1 d . . .
O8 O -0.0850(5) 0.4367(3) 0.5915(3) 0.0283(12) Uani 1 1 d . . .
N1 N 0.8057(6) 0.5831(4) 1.0409(4) 0.0405(19) Uani 1 1 d . . .
N2 N -0.1074(6) 0.5833(3) 0.6575(4) 0.0263(14) Uani 1 1 d . . .
C1 C 0.5105(7) 0.4908(4) 0.8528(4) 0.0227(16) Uani 1 1 d . . .
C2 C 0.6126(7) 0.3820(4) 1.0299(4) 0.0258(16) Uani 1 1 d . . .
C3 C 0.5025(6) 0.4858(3) 0.7650(4) 0.0215(15) Uani 1 1 d . . .
C4 C 0.6144(7) 0.4751(4) 0.7298(4) 0.0283(17) Uani 1 1 d . . .
H4 H 0.7001 0.4744 0.7624 0.034 Uiso 1 1 calc R . .
C5 C 0.6009(7) 0.4656(4) 0.6486(5) 0.0330(18) Uani 1 1 d . . .
H5 H 0.6773 0.4573 0.6256 0.040 Uiso 1 1 calc R . .
C6 C 0.4752(7) 0.4681(4) 0.5992(5) 0.0296(17) Uani 1 1 d . . .
H6 H 0.4658 0.4612 0.5430 0.035 Uiso 1 1 calc R . .
C7 C 0.3641(6) 0.4809(3) 0.6344(4) 0.0208(15) Uani 1 1 d . . .
C8 C 0.2291(7) 0.4883(4) 0.5835(4) 0.0210(15) Uani 1 1 d . . .
C9 C 0.3773(6) 0.4894(3) 0.7156(4) 0.0194(15) Uani 1 1 d . . .
H9 H 0.3010 0.4979 0.7386 0.023 Uiso 1 1 calc R . .
C10 C 0.0605(6) 0.6180(4) 0.4456(4) 0.0242(16) Uani 1 1 d . . .
C11 C 0.0922(6) 0.6862(4) 0.4097(4) 0.0220(16) Uani 1 1 d . . .
C12 C 0.1495(7) 0.6869(4) 0.3417(4) 0.0264(17) Uani 1 1 d . . .
H12 H 0.1701 0.6436 0.3185 0.032 Uiso 1 1 calc R . .
C13 C 0.0663(9) 0.7500 0.4444(6) 0.024(2) Uani 1 2 d S . .
H13 H 0.0307 0.7500 0.4923 0.029 Uiso 1 2 calc SR . .
C14 C 0.1768(10) 0.7500 0.3074(7) 0.031(3) Uani 1 2 d S . .
H14 H 0.2144 0.7500 0.2602 0.037 Uiso 1 2 calc SR . .
C15 C 0.6792(6) 0.3128(4) 1.0516(4) 0.0215(15) Uani 1 1 d . . .
C16 C 0.6132(9) 0.2500 1.0339(6) 0.020(2) Uani 1 2 d S . .
H16 H 0.5221 0.2500 1.0095 0.025 Uiso 1 2 calc SR . .
C17 C 0.8102(7) 0.3132(4) 1.0919(4) 0.0255(17) Uani 1 1 d . . .
H17 H 0.8544 0.3566 1.1062 0.031 Uiso 1 1 calc R . .
C18 C 0.8756(10) 0.2500 1.1110(6) 0.030(3) Uani 1 2 d S . .
H18 H 0.9656 0.2500 1.1373 0.036 Uiso 1 2 calc SR . .
C19 C -0.0600(8) 0.5627(5) 0.7334(5) 0.040(2) Uani 1 1 d . . .
H19 H 0.0090 0.5286 0.7421 0.048 Uiso 1 1 calc R . .
C20 C -0.2028(13) 0.6265(6) 0.6463(7) 0.076(4) Uani 1 1 d . . .
C21 C -0.1065(11) 0.5885(7) 0.7990(7) 0.066(3) Uani 1 1 d . . .
H21 H -0.0702 0.5726 0.8515 0.080 Uiso 1 1 calc R . .
C22 C -0.1999(14) 0.6345(7) 0.7876(8) 0.088(4) Uani 1 1 d . . .
H22 H -0.2308 0.6536 0.8326 0.106 Uiso 1 1 calc R . .
C23 C -0.2574(15) 0.6572(8) 0.7106(9) 0.112(6) Uani 1 1 d . . .
H23 H -0.3276 0.6906 0.7015 0.135 Uiso 1 1 calc R . .
C24 C 1.0469(14) 0.6136(7) 1.1096(8) 0.081(4) Uani 1 1 d . . .
C1P C 0.8329(17) 0.6251(10) 1.1014(12) 0.069(6) Uani 0.584(10) 1 d P A 1
C2P C 0.960(2) 0.6477(10) 1.1366(14) 0.079(7) Uani 0.584(10) 1 d P A 1
C3P C 0.9160(17) 0.5441(11) 1.0286(13) 0.069(6) Uani 0.584(10) 1 d P A 1
C4P C 1.0499(17) 0.5655(14) 1.0594(14) 0.082(7) Uani 0.584(10) 1 d P A 1
C1PA C 0.8004(13) 0.6571(8) 1.0033(9) 0.013(4) Uani 0.416(10) 1 d P . 2
C2PA C 0.9030(16) 0.5692(9) 1.0860(12) 0.026(4) Uani 0.416(10) 1 d P A 2
C3PA C 1.0280(17) 0.6724(12) 1.0686(11) 0.038(6) Uani 0.416(10) 1 d P . 2
C4PA C 0.9099(18) 0.7001(11) 1.0158(12) 0.038(5) Uani 0.416(10) 1 d P . 2
O1B O 0.4178(9) 0.2500 0.1684(6) 0.057(3) Uani 1 2 d S . .
O2B O 0.4891(15) 0.3514(8) 0.1888(8) 0.067(4) Uani 0.50 1 d P . .
N1B N 0.5024(15) 0.2887(8) 0.1991(8) 0.044(4) Uani 0.50 1 d P . .
C1B C 0.7084(18) 0.3177(5) 0.2784(9) 0.124(7) Uani 1 1 d . . .
C2B C 0.6262(11) 0.2500 0.2459(7) 0.091(8) Uani 1 2 d S . .
C3B C 0.8456(11) 0.2862(5) 0.3310(5) 0.057(3) Uani 1 1 d . . .
O3B O 0.3513(12) 0.6701(7) 0.1685(9) 0.051(4) Uani 0.50 1 d P . .
O4B O 0.3324(14) 0.7204(8) 0.1421(8) 0.046(4) Uani 0.50 1 d P . .
N2B N 0.3976(13) 0.7289(9) 0.1680(9) 0.042(9) Uani 0.50 1 d P . .
C4B C 0.5996(19) 0.8038(9) 0.1815(11) 0.042(4) Uani 0.50 1 d P . .
C4BA C 0.5945(18) 0.8081(9) 0.2532(15) 0.056(6) Uani 0.50 1 d P . .
C5B C 0.8012(15) 0.7500 0.2671(11) 0.084(6) Uani 1 2 d S . .
C6B C 0.738(2) 0.7987(13) 0.2926(15) 0.069(6) Uiso 0.50 1 d P . .
C6BA C 0.740(2) 0.8110(10) 0.2166(14) 0.062(6) Uani 0.50 1 d P . .
C7B C 0.5388(11) 0.7500 0.1994(8) 0.037(3) Uani 1 2 d S . .
O1E O -0.531(3) 0.7500 0.490(2) 0.045(9) Uiso 0.25 2 d SP . .
O2E O -0.417(3) 0.7500 0.471(2) 0.038(8) Uiso 0.25 2 d SP . .
O3E O -0.330(3) 0.6645(17) 0.577(2) 0.080(9) Uiso 0.25 1 d P . .
C1E C -0.469(4) 0.663(2) 0.590(3) 0.063(12) Uiso 0.25 1 d P . .
C2E C -0.326(6) 0.728(4) 0.471(4) 0.15(3) Uiso 0.25 1 d P . .
C3E C -0.561(4) 0.709(2) 0.541(2) 0.053(10) Uiso 0.25 1 d P . .

loop_
_atom_site_aniso_label
_atom_site_aniso_U_11
_atom_site_aniso_U_22
_atom_site_aniso_U_33
_atom_site_aniso_U_23
_atom_site_aniso_U_13
_atom_site_aniso_U_12
Cu1 0.0138(4) 0.0208(5) 0.0218(5) -0.0027(4) -0.0022(3) -0.0032(3)
Cu2 0.0160(4) 0.0275(5) 0.0154(4) 0.0014(4) 0.0022(3) 0.0057(4)
O1 0.021(2) 0.031(3) 0.019(3) -0.001(2) 0.002(2) -0.003(2)
O2 0.021(2) 0.043(3) 0.021(3) -0.010(2) 0.001(2) -0.006(2)
O3 0.020(2) 0.024(3) 0.029(3) 0.000(2) -0.002(2) 0.002(2)
O4 0.024(3) 0.023(3) 0.038(3) -0.003(2) 0.001(2) 0.002(2)
O5 0.018(2) 0.036(3) 0.023(3) 0.001(2) -0.001(2) 0.009(2)
O6 0.023(3) 0.047(3) 0.016(3) -0.001(2) 0.002(2) 0.011(2)
O7 0.034(3) 0.026(3) 0.020(3) -0.002(2) 0.011(2) -0.003(2)
O8 0.032(3) 0.025(3) 0.031(3) 0.003(2) 0.013(2) 0.008(2)
N1 0.022(3) 0.062(5) 0.038(4) -0.029(4) 0.009(3) -0.018(3)
N2 0.023(3) 0.033(4) 0.025(3) -0.005(3) 0.010(3) 0.000(3)
C1 0.022(4) 0.020(4) 0.025(4) 0.003(3) 0.002(3) 0.008(3)
C2 0.031(4) 0.026(4) 0.019(4) -0.002(3) 0.003(3) 0.001(3)
C3 0.020(3) 0.022(4) 0.022(4) -0.003(3) 0.001(3) -0.004(3)
C4 0.023(4) 0.032(4) 0.027(4) 0.000(3) -0.002(3) 0.001(3)
C5 0.021(4) 0.050(5) 0.029(4) 0.000(4) 0.009(3) 0.009(4)
C6 0.027(4) 0.041(5) 0.022(4) 0.001(3) 0.006(3) 0.002(3)
C7 0.013(3) 0.024(4) 0.024(4) 0.002(3) 0.000(3) 0.002(3)
C8 0.020(3) 0.023(4) 0.018(4) 0.003(3) -0.002(3) -0.001(3)
C9 0.011(3) 0.020(4) 0.027(4) 0.004(3) 0.003(3) 0.000(2)
C10 0.013(3) 0.034(4) 0.024(4) 0.000(3) 0.000(3) 0.000(3)
C11 0.009(3) 0.036(4) 0.020(4) -0.002(3) -0.003(3) -0.001(3)
C12 0.026(4) 0.031(4) 0.025(4) -0.002(3) 0.012(3) 0.004(3)
C13 0.020(5) 0.036(6) 0.014(5) 0.000 -0.003(4) 0.000
C14 0.026(6) 0.042(7) 0.027(6) 0.000 0.015(5) 0.000
C15 0.020(3) 0.025(4) 0.020(4) 0.000(3) 0.003(3) 0.002(3)
C16 0.016(5) 0.030(6) 0.013(5) 0.000 -0.004(4) 0.000
C17 0.023(4) 0.021(4) 0.030(4) -0.006(3) -0.004(3) -0.003(3)
C18 0.021(5) 0.044(7) 0.023(6) 0.000 -0.004(4) 0.000
C19 0.034(5) 0.060(6) 0.027(5) -0.013(4) 0.006(4) -0.011(4)
C20 0.101(10) 0.067(8) 0.061(8) -0.008(6) 0.020(7) 0.013(7)
C21 0.059(7) 0.091(9) 0.052(7) -0.019(6) 0.019(6) -0.033(7)
C22 0.114(11) 0.093(10) 0.052(8) -0.028(7) 0.002(7) 0.019(9)
C23 0.142(13) 0.112(12) 0.088(12) -0.008(9) 0.032(10) 0.077(10)
C24 0.113(11) 0.055(8) 0.078(10) -0.012(7) 0.027(8) 0.016(7)
C1P 0.043(10) 0.082(15) 0.077(15) -0.036(11) 0.000(9) -0.021(10)
C2P 0.062(13) 0.045(11) 0.12(2) -0.021(12) -0.021(12) -0.010(10)
C3P 0.039(10) 0.105(17) 0.071(14) -0.025(12) 0.031(9) -0.010(10)
C4P 0.032(10) 0.13(2) 0.088(17) 0.011(15) 0.017(10) -0.012(11)
C1PA 0.005(7) 0.027(9) 0.009(8) 0.005(6) 0.006(5) -0.013(6)
C2PA 0.016(9) 0.019(9) 0.045(13) -0.003(8) 0.011(8) 0.003(7)
C3PA 0.021(9) 0.068(15) 0.025(11) -0.008(10) 0.008(8) -0.041(10)
C4PA 0.030(11) 0.049(13) 0.033(12) 0.002(9) 0.006(9) -0.013(9)
O1B 0.044(6) 0.070(7) 0.056(7) 0.000 0.010(5) 0.000
O2B 0.098(12) 0.054(9) 0.053(9) 0.020(7) 0.024(8) 0.019(8)
N1B 0.051(9) 0.053(10) 0.032(9) -0.004(7) 0.022(7) -0.004(8)
C1B 0.266(19) 0.037(6) 0.119(12) 0.046(7) 0.166(13) 0.067(9)
C2B 0.010(6) 0.25(3) 0.006(6) 0.000 -0.006(5) 0.000
C3B 0.087(7) 0.049(6) 0.034(6) -0.001(4) 0.008(5) -0.008(5)
O3B 0.035(7) 0.044(8) 0.067(10) -0.005(7) -0.012(6) -0.021(7)
O4B 0.048(9) 0.055(10) 0.033(8) -0.004(6) 0.005(6) -0.015(7)
N2B 0.023(7) 0.09(3) 0.015(7) 0.008(7) 0.003(5) 0.026(9)
C4B 0.066(13) 0.037(10) 0.028(10) 0.004(8) 0.022(9) 0.008(9)
C4BA 0.040(11) 0.020(9) 0.100(19) -0.014(10) -0.010(11) 0.009(7)
C5B 0.045(9) 0.131(18) 0.070(13) 0.000 -0.007(9) 0.000
C6BA 0.087(17) 0.037(11) 0.068(16) -0.012(10) 0.027(13) -0.028(11)
C7B 0.023(6) 0.041(7) 0.045(8) 0.000 0.002(5) 0.000

loop_
_atom_type_symbol
_atom_type_description
_atom_type_scat_dispersion_real
_atom_type_scat_dispersion_imag
_atom_type_scat_source
C C 0.0033 0.0016 'International Tables Vol C Tables 4.2.6.8 and 6.1.1.4'
H H 0.0000 0.0000 'International Tables Vol C Tables 4.2.6.8 and 6.1.1.4'
N N 0.0061 0.0033 'International Tables Vol C Tables 4.2.6.8 and 6.1.1.4'
O O 0.0106 0.0060 'International Tables Vol C Tables 4.2.6.8 and 6.1.1.4'
Cu Cu 0.3201 1.2651 'International Tables Vol C Tables 4.2.6.8 and 6.1.1.4'

loop_
_geom_angle_atom_site_label_1
_geom_angle_atom_site_label_2
_geom_angle_atom_site_label_3
_geom_angle
_geom_angle_site_symmetry_1
_geom_angle_site_symmetry_3
O4 Cu1 O1 87.1(2) . .
O4 Cu1 O3 168.2(2) . .
O1 Cu1 O3 90.2(2) . .
O4 Cu1 O2 89.3(2) . .
O1 Cu1 O2 168.0(2) . .
O3 Cu1 O2 91.0(2) . .
O4 Cu1 N1 95.9(3) . .
O1 Cu1 N1 92.8(2) . .
O3 Cu1 N1 95.7(3) . .
O2 Cu1 N1 99.0(2) . .
O4 Cu1 Cu1 84.98(15) . 3_667
O1 Cu1 Cu1 80.28(14) . 3_667
O3 Cu1 Cu1 83.26(14) . 3_667
O2 Cu1 Cu1 88.00(14) . 3_667
N1 Cu1 Cu1 172.96(19) . 3_667
O5 Cu2 O6 167.7(2) . .
O5 Cu2 O8 89.1(2) . .
O6 Cu2 O8 88.2(2) . .
O5 Cu2 O7 88.8(2) . .
O6 Cu2 O7 91.3(2) . .
O8 Cu2 O7 168.3(2) . .
O5 Cu2 N2 95.9(2) . .
O6 Cu2 N2 96.3(2) . .
O8 Cu2 N2 94.5(2) . .
O7 Cu2 N2 97.1(2) . .
O5 Cu2 Cu2 85.37(15) . 3_566
O6 Cu2 Cu2 82.44(15) . 3_566
O8 Cu2 Cu2 84.09(15) . 3_566
O7 Cu2 Cu2 84.28(15) . 3_566
N2 Cu2 Cu2 178.16(18) . 3_566
C1 O1 Cu1 128.0(5) 3_667 .
C1 O2 Cu1 117.2(5) . .
C2 O3 Cu1 124.1(5) 3_667 .
C2 O4 Cu1 122.2(5) . .
C8 O5 Cu2 121.7(4) 3_566 .
C8 O6 Cu2 125.7(5) . .
C10 O7 Cu2 123.0(5) . .
C10 O8 Cu2 123.0(5) 3_566 .
C2PA N1 C1P 65.4(12) . .
C2PA N1 C3P 50.4(12) . .
C1P N1 C3P 112.4(13) . .
C2PA N1 C1PA 116.0(11) . .
C1P N1 C1PA 75.7(12) . .
C3P N1 C1PA 112.9(12) . .
C2PA N1 Cu1 132.4(10) . .
C1P N1 Cu1 122.4(10) . .
C3P N1 Cu1 115.6(9) . .
C1PA N1 Cu1 111.1(6) . .
C20 N2 C19 117.8(8) . .
C20 N2 Cu2 121.2(7) . .
C19 N2 Cu2 120.4(6) . .
O1 C1 O2 126.3(7) 3_667 .
O1 C1 C3 115.9(6) 3_667 .
O2 C1 C3 117.8(6) . .
O3 C2 O4 125.3(7) 3_667 .
O3 C2 C15 118.1(6) 3_667 .
O4 C2 C15 116.6(6) . .
C9 C3 C4 118.9(7) . .
C9 C3 C1 118.5(6) . .
C4 C3 C1 122.6(6) . .
C5 C4 C3 120.5(6) . .
C4 C5 C6 120.6(7) . .
C7 C6 C5 118.7(7) . .
C9 C7 C6 120.7(6) . .
C9 C7 C8 118.8(6) . .
C6 C7 C8 120.5(6) . .
O6 C8 O5 124.7(6) . 3_566
O6 C8 C7 118.2(6) . .
O5 C8 C7 117.1(6) 3_566 .
C7 C9 C3 120.6(6) . .
O7 C10 O8 125.5(7) . 3_566
O7 C10 C11 118.9(7) . .
O8 C10 C11 115.6(7) 3_566 .
C12 C11 C13 119.1(7) . .
C12 C11 C10 120.3(7) . .
C13 C11 C10 120.6(7) . .
C14 C12 C11 120.5(7) . .
C11 C13 C11 120.7(10) . 4_575
C12 C14 C12 120.0(10) 4_575 .
C16 C15 C17 120.3(6) . .
C16 C15 C2 121.5(6) . .
C17 C15 C2 118.2(6) . .
C15 C16 C15 119.9(8) . 4_565
C18 C17 C15 119.6(7) . .
C17 C18 C17 120.2(9) 4_565 .
N2 C19 C21 123.4(10) . .
N2 C20 C23 123.1(11) . .
N2 C20 O3E 146.4(14) . .
C23 C20 O3E 89.8(14) . .
C22 C21 C19 118.5(12) . .
C21 C22 C23 121.7(13) . .
C22 C23 C20 115.3(12) . .
C2P C24 C4P 137.1(18) . .
C2P C24 C3PA 73.1(15) . .
C4P C24 C3PA 106.2(19) . .
C2P C24 C2PA 72.3(13) . .
C4P C24 C2PA 66.5(12) . .
C3PA C24 C2PA 105.2(13) . .
N1 C1P C2P 125.4(18) . .
C24 C2P C1P 110.8(18) . .
N1 C3P C4P 122.9(18) . .
C24 C4P C3P 108.2(18) . .
C4PA C1PA N1 120.8(13) . .
N1 C2PA C24 130.3(15) . .
C24 C3PA C4PA 131.0(15) . .
C1PA C4PA C3PA 116.2(17) . .
C1PA C4PA C4PA 126.5(11) . 4_575
C3PA C4PA C4PA 111.0(11) . 4_575
N1B O1B N1B 76.8(17) 4_565 .
O1B N1B O2B 119.6(15) . .
O1B N1B N1B 51.6(8) . 4_565
O2B N1B N1B 170.4(10) . 4_565
O1B N1B C2B 113.4(13) . .
O2B N1B C2B 126.9(14) . .
N1B N1B C2B 61.8(6) 4_565 .
C2B C1B C3B 104.2(7) . .
N1B C2B N1B 56.4(12) . 4_565
N1B C2B C1B 97.4(8) . .
N1B C2B C1B 153.8(10) 4_565 .
N1B C2B C1B 153.8(10) . 4_565
N1B C2B C1B 97.4(8) 4_565 4_565
C1B C2B C1B 108.8(13) . 4_565
C3B C3B C1B 111.4(6) 4_565 .
O4B O3B N2B 37.7(9) . .
N2B O4B O3B 83(2) . .
N2B O4B O4B 78(2) . 4_575
O3B O4B O4B 154.5(12) . 4_575
N2B O4B N2B 40(2) . 4_575
O3B O4B N2B 121.2(14) . 4_575
O4B O4B N2B 37.2(8) 4_575 4_575
O4B N2B N2B 102(2) . 4_575
O4B N2B O4B 65(2) . 4_575
N2B N2B O4B 37.2(8) 4_575 4_575
O4B N2B O3B 59.8(19) . .
N2B N2B O3B 156.9(9) 4_575 .
O4B N2B O3B 122.9(15) 4_575 .
O4B N2B C7B 165(2) . .
N2B N2B C7B 74.6(6) 4_575 .
O4B N2B C7B 110.6(13) 4_575 .
O3B N2B C7B 126.5(13) . .
C4BA C4B C7B 72.8(14) . .
C4BA C4B C6BA 78.8(16) . .
C7B C4B C6BA 118.1(16) . .
C4B C4BA C7B 54.6(12) . .
C4B C4BA C6B 103(2) . .
C7B C4BA C6B 114.9(15) . .
C4B C4BA C6BA 56.6(15) . .
C7B C4BA C6BA 93.7(15) . .
C6B C4BA C6BA 47.5(12) . .
C6B C5B C6B 95(3) . 4_575
C6B C5B C6BA 125.2(18) . 4_575
C6B C5B C6BA 56.1(13) 4_575 4_575
C6B C5B C6BA 56.1(13) . .
C6B C5B C6BA 125.2(18) 4_575 .
C6BA C5B C6BA 100.3(18) 4_575 .
C5B C6B C6BA 71.9(18) . .
C5B C6B C4BA 117(2) . .
C6BA C6B C4BA 74.6(18) . .
C5B C6B C6B 42.4(14) . 4_575
C6BA C6B C6B 100.2(14) . 4_575
C4BA C6B C6B 96.8(11) . 4_575
C6B C6BA C4B 101.0(19) . .
C6B C6BA C5B 52.0(14) . .
C4B C6BA C5B 115.9(15) . .
C6B C6BA C4BA 57.9(15) . .
C4B C6BA C4BA 44.6(11) . .
C5B C6BA C4BA 93.9(15) . .
C4B C7B C4B 108.0(19) 4_575 .
C4B C7B C4BA 126.9(13) 4_575 .
C4B C7B C4BA 52.6(11) . .
C4B C7B C4BA 52.6(11) 4_575 4_575
C4B C7B C4BA 126.9(13) . 4_575
C4BA C7B C4BA 96.5(17) . 4_575
C4B C7B N2B 100.7(12) 4_575 .
C4B C7B N2B 128.0(13) . .
C4BA C7B N2B 131.0(12) . .
C4BA C7B N2B 105.1(10) 4_575 .
C4B C7B N2B 128.0(13) 4_575 4_575
C4B C7B N2B 100.7(12) . 4_575
C4BA C7B N2B 105.1(10) . 4_575
C4BA C7B N2B 131.0(12) 4_575 4_575
N2B C7B N2B 30.8(13) . 4_575
C3E O1E C3E 78(4) 4_575 .
C3E O1E O2E 123(3) 4_575 .
C3E O1E O2E 123(3) . .
C2E O2E C2E 49(9) 4_575 .
C2E O2E O1E 152(5) 4_575 .
C2E O2E O1E 152(5) . .
C1E O3E C20 121(3) . .
C3E C1E O3E 117(4) . .
C2E C2E O2E 66(5) 4_575 .
O1E C3E C1E 124(4) . .
O1E C3E C3E 51(2) . 4_575
C1E C3E C3E 127(2) . 4_575

loop_
_geom_bond_atom_site_label_1
_geom_bond_atom_site_label_2
_geom_bond_distance
_geom_bond_site_symmetry_2
Cu1 O4 1.957(5) .
Cu1 O1 1.961(5) .
Cu1 O3 1.964(4) .
Cu1 O2 1.988(5) .
Cu1 N1 2.152(6) .
Cu1 Cu1 2.6373(15) 3_667
Cu2 O5 1.954(4) .
Cu2 O6 1.954(5) .
Cu2 O8 1.976(5) .
Cu2 O7 1.977(5) .
Cu2 N2 2.137(6) .
Cu2 Cu2 2.6351(17) 3_566
O1 C1 1.251(8) 3_667
O2 C1 1.259(8) .
O3 C2 1.253(8) 3_667
O4 C2 1.263(8) .
O5 C8 1.263(8) 3_566
O6 C8 1.243(8) .
O7 C10 1.250(9) .
O8 C10 1.264(8) 3_566
N1 C2PA 1.173(18) .
N1 C1P 1.290(18) .
N1 C3P 1.399(19) .
N1 C1PA 1.538(16) .
N2 C20 1.264(12) .
N2 C19 1.351(10) .
C1 O1 1.251(8) 3_667
C1 C3 1.480(10) .
C2 O3 1.253(8) 3_667
C2 C15 1.495(9) .
C3 C9 1.402(9) .
C3 C4 1.401(10) .
C4 C5 1.373(10) .
C5 C6 1.405(10) .
C6 C7 1.401(10) .
C7 C9 1.370(9) .
C7 C8 1.499(8) .
C8 O5 1.263(8) 3_566
C10 O8 1.264(8) 3_566
C10 C11 1.491(10) .
C11 C12 1.388(10) .
C11 C13 1.393(9) .
C12 C14 1.383(9) .
C13 C11 1.393(9) 4_575
C14 C12 1.383(9) 4_575
C15 C16 1.377(8) .
C15 C17 1.392(9) .
C16 C15 1.377(8) 4_565
C17 C18 1.384(8) .
C18 C17 1.384(8) 4_565
C19 C21 1.377(13) .
C20 C23 1.437(17) .
C20 O3E 1.74(3) .
C21 C22 1.284(15) .
C22 C23 1.402(16) .
C24 C2P 1.25(2) .
C24 C4P 1.25(3) .
C24 C3PA 1.31(2) .
C24 C2PA 1.68(2) .
C1P C2P 1.40(2) .
C3P C4P 1.44(2) .
C1PA C4PA 1.37(2) .
C3PA C4PA 1.47(3) .
C4PA C4PA 1.89(4) 4_575
O1B N1B 1.184(15) 4_565
O1B N1B 1.184(15) .
O2B N1B 1.206(18) .
N1B N1B 1.47(3) 4_565
N1B C2B 1.554(17) .
C1B C2B 1.579(17) .
C1B C3B 1.636(19) .
C2B N1B 1.554(17) 4_565
C2B C1B 1.579(17) 4_565
C3B C3B 1.375(19) 4_565
O3B O4B 1.058(17) .
O3B N2B 1.21(2) .
O4B N2B 0.748(15) .
O4B O4B 1.12(3) 4_575
O4B N2B 1.206(18) 4_575
N2B N2B 0.80(4) 4_575
N2B O4B 1.206(18) 4_575
N2B C7B 1.504(17) .
C4B C4BA 1.23(3) .
C4B C7B 1.262(19) .
C4B C6BA 1.46(3) .
C4BA C7B 1.479(19) .
C4BA C6B 1.51(3) .
C4BA C6BA 1.72(3) .
C5B C6B 1.25(2) .
C5B C6B 1.25(2) 4_575
C5B C6BA 1.51(2) 4_575
C5B C6BA 1.51(2) .
C6B C6BA 1.32(3) .
C6B C6B 1.85(5) 4_575
C7B C4B 1.262(19) 4_575
C7B C4BA 1.479(19) 4_575
C7B N2B 1.504(17) 4_575
O1E C3E 1.24(5) 4_575
O1E C3E 1.24(5) .
O1E O2E 1.27(4) .
O2E C2E 1.02(7) 4_575
O2E C2E 1.02(7) .
O3E C1E 1.49(5) .
C1E C3E 1.44(5) .
C2E C2E 0.84(17) 4_575
C3E C3E 1.55(8) 4_575

loop_
_geom_torsion_atom_site_label_1
_geom_torsion_atom_site_label_2
_geom_torsion_atom_site_label_3
_geom_torsion_atom_site_label_4
_geom_torsion
_geom_torsion_site_symmetry_1
_geom_torsion_site_symmetry_4
O4 Cu1 O1 C1 -86.6(6) . 3_667
O3 Cu1 O1 C1 81.9(6) . 3_667
O2 Cu1 O1 C1 -14.1(13) . 3_667
N1 Cu1 O1 C1 177.7(6) . 3_667
Cu1 Cu1 O1 C1 -1.2(5) 3_667 3_667
O4 Cu1 O2 C1 90.0(5) . .
O1 Cu1 O2 C1 17.7(13) . .
O3 Cu1 O2 C1 -78.2(5) . .
N1 Cu1 O2 C1 -174.2(5) . .
Cu1 Cu1 O2 C1 5.0(5) 3_667 .
O4 Cu1 O3 C2 -6.5(14) . 3_667
O1 Cu1 O3 C2 -83.2(6) . 3_667
O2 Cu1 O3 C2 84.8(6) . 3_667
N1 Cu1 O3 C2 -176.0(6) . 3_667
Cu1 Cu1 O3 C2 -3.0(5) 3_667 3_667
O1 Cu1 O4 C2 79.2(6) . .
O3 Cu1 O4 C2 2.2(14) . .
O2 Cu1 O4 C2 -89.3(6) . .
N1 Cu1 O4 C2 171.7(6) . .
Cu1 Cu1 O4 C2 -1.3(5) 3_667 .
O6 Cu2 O5 C8 -8.0(14) . 3_566
O8 Cu2 O5 C8 -85.7(5) . 3_566
O7 Cu2 O5 C8 82.8(5) . 3_566
N2 Cu2 O5 C8 179.8(5) . 3_566
Cu2 Cu2 O5 C8 -1.5(5) 3_566 3_566
O5 Cu2 O6 C8 8.3(14) . .
O8 Cu2 O6 C8 86.1(6) . .
O7 Cu2 O6 C8 -82.2(6) . .
N2 Cu2 O6 C8 -179.5(6) . .
Cu2 Cu2 O6 C8 1.8(6) 3_566 .
O5 Cu2 O7 C10 -86.3(5) . .
O6 Cu2 O7 C10 81.4(5) . .
O8 Cu2 O7 C10 -6.3(13) . .
N2 Cu2 O7 C10 177.9(5) . .
Cu2 Cu2 O7 C10 -0.8(5) 3_566 .
O5 Cu2 O8 C10 87.3(5) . 3_566
O6 Cu2 O8 C10 -80.8(5) . 3_566
O7 Cu2 O8 C10 7.3(13) . 3_566
N2 Cu2 O8 C10 -176.9(5) . 3_566
Cu2 Cu2 O8 C10 1.8(5) 3_566 3_566
O4 Cu1 N1 C2PA -30.1(15) . .
O1 Cu1 N1 C2PA 57.2(15) . .
O3 Cu1 N1 C2PA 147.7(15) . .
O2 Cu1 N1 C2PA -120.3(15) . .
Cu1 Cu1 N1 C2PA 66(2) 3_667 .
O4 Cu1 N1 C1P -115.1(13) . .
O1 Cu1 N1 C1P -27.7(13) . .
O3 Cu1 N1 C1P 62.8(13) . .
O2 Cu1 N1 C1P 154.7(13) . .
Cu1 Cu1 N1 C1P -19(3) 3_667 .
O4 Cu1 N1 C3P 28.5(11) . .
O1 Cu1 N1 C3P 115.9(11) . .
O3 Cu1 N1 C3P -153.6(11) . .
O2 Cu1 N1 C3P -61.6(11) . .
Cu1 Cu1 N1 C3P 125.1(18) 3_667 .
O4 Cu1 N1 C1PA 158.9(7) . .
O1 Cu1 N1 C1PA -113.7(7) . .
O3 Cu1 N1 C1PA -23.3(7) . .
O2 Cu1 N1 C1PA 68.7(7) . .
Cu1 Cu1 N1 C1PA -104.6(19) 3_667 .
O5 Cu2 N2 C20 -27.9(8) . .
O6 Cu2 N2 C20 153.8(8) . .
O8 Cu2 N2 C20 -117.5(8) . .
O7 Cu2 N2 C20 61.6(8) . .
Cu2 Cu2 N2 C20 -160(5) 3_566 .
O5 Cu2 N2 C19 142.9(6) . .
O6 Cu2 N2 C19 -35.4(6) . .
O8 Cu2 N2 C19 53.3(6) . .
O7 Cu2 N2 C19 -127.5(6) . .
Cu2 Cu2 N2 C19 11(6) 3_566 .
Cu1 O2 C1 O1 -6.0(9) . 3_667
Cu1 O2 C1 C3 174.5(4) . .
Cu1 O4 C2 O3 4.1(10) . 3_667
Cu1 O4 C2 C15 -176.3(5) . .
O1 C1 C3 C9 29.0(9) 3_667 .
O2 C1 C3 C9 -151.5(6) . .
O1 C1 C3 C4 -148.6(7) 3_667 .
O2 C1 C3 C4 31.0(10) . .
C9 C3 C4 C5 -2.5(11) . .
C1 C3 C4 C5 175.1(7) . .
C3 C4 C5 C6 1.5(12) . .
C4 C5 C6 C7 0.4(12) . .
C5 C6 C7 C9 -1.3(11) . .
C5 C6 C7 C8 176.4(7) . .
Cu2 O6 C8 O5 -1.3(11) . 3_566
Cu2 O6 C8 C7 179.8(4) . .
C9 C7 C8 O6 15.9(10) . .
C6 C7 C8 O6 -161.9(7) . .
C9 C7 C8 O5 -163.2(6) . 3_566
C6 C7 C8 O5 19.1(10) . 3_566
C6 C7 C9 C3 0.3(10) . .
C8 C7 C9 C3 -177.4(6) . .
C4 C3 C9 C7 1.5(10) . .
C1 C3 C9 C7 -176.1(6) . .
Cu2 O7 C10 O8 -0.3(9) . 3_566
Cu2 O7 C10 C11 177.9(4) . .
O7 C10 C11 C12 179.2(6) . .
O8 C10 C11 C12 -2.3(9) 3_566 .
O7 C10 C11 C13 0.1(10) . .
O8 C10 C11 C13 178.5(7) 3_566 .
C13 C11 C12 C14 -2.0(11) . .
C10 C11 C12 C14 178.8(7) . .
C12 C11 C13 C11 2.7(13) . 4_575
C10 C11 C13 C11 -178.1(5) . 4_575
C11 C12 C14 C12 1.3(15) . 4_575
O3 C2 C15 C16 16.3(11) 3_667 .
O4 C2 C15 C16 -163.4(8) . .
O3 C2 C15 C17 -162.5(7) 3_667 .
O4 C2 C15 C17 17.8(10) . .
C17 C15 C16 C15 -4.1(15) . 4_565
C2 C15 C16 C15 177.1(6) . 4_565
C16 C15 C17 C18 2.8(13) . .
C2 C15 C17 C18 -178.3(8) . .
C15 C17 C18 C17 -1.6(16) . 4_565
C20 N2 C19 C21 -2.8(13) . .
Cu2 N2 C19 C21 -173.9(7) . .
C19 N2 C20 C23 3.5(17) . .
Cu2 N2 C20 C23 174.6(11) . .
C19 N2 C20 O3E -164(2) . .
Cu2 N2 C20 O3E 8(3) . .
N2 C19 C21 C22 0.1(16) . .
C19 C21 C22 C23 2(2) . .
C21 C22 C23 C20 -1(2) . .
N2 C20 C23 C22 -2(2) . .
O3E C20 C23 C22 171.2(17) . .
C2PA N1 C1P C2P 38(2) . .
C3P N1 C1P C2P 19(3) . .
C1PA N1 C1P C2P -90(2) . .
Cu1 N1 C1P C2P 163.8(17) . .
C4P C24 C2P C1P 1(4) . .
C3PA C24 C2P C1P 96(2) . .
C2PA C24 C2P C1P -16.2(18) . .
N1 C1P C2P C24 -10(3) . .
C2PA N1 C3P C4P -43(2) . .
C1P N1 C3P C4P -21(3) . .
C1PA N1 C3P C4P 62(2) . .
Cu1 N1 C3P C4P -168.1(16) . .
C2P C24 C4P C3P -3(4) . .
C3PA C24 C4P C3P -85(2) . .
C2PA C24 C4P C3P 14.9(16) . .
N1 C3P C4P C24 13(3) . .
C2PA N1 C1PA C4PA 7(2) . .
C1P N1 C1PA C4PA 60.0(17) . .
C3P N1 C1PA C4PA -48.6(19) . .
Cu1 N1 C1PA C4PA 179.6(13) . .
C1P N1 C2PA C24 -66(2) . .
C3P N1 C2PA C24 92(2) . .
C1PA N1 C2PA C24 -8(2) . .
Cu1 N1 C2PA C24 -178.2(11) . .
C2P C24 C2PA N1 69(2) . .
C4P C24 C2PA N1 -98(2) . .
C3PA C24 C2PA N1 3(3) . .
C2P C24 C3PA C4PA -63(2) . .
C4P C24 C3PA C4PA 73(3) . .
C2PA C24 C3PA C4PA 3(3) . .
N1 C1PA C4PA C3PA -2(2) . .
N1 C1PA C4PA C4PA -151.6(8) . 4_575
C24 C3PA C4PA C1PA -3(3) . .
C24 C3PA C4PA C4PA 151.0(19) . 4_575
N1B O1B N1B O2B 175.3(10) 4_565 .
N1B O1B N1B C2B -1.1(16) 4_565 .
O1B N1B C2B N1B 1.0(14) . 4_565
O2B N1B C2B N1B -175.1(13) . 4_565
O1B N1B C2B C1B -178.2(12) . .
O2B N1B C2B C1B 5.6(19) . .
N1B N1B C2B C1B -179.2(10) 4_565 .
O1B N1B C2B C1B -1(3) . 4_565
O2B N1B C2B C1B -177(2) . 4_565
N1B N1B C2B C1B -2(2) 4_565 4_565
C3B C1B C2B N1B 179.7(9) . .
C3B C1B C2B N1B 178(2) . 4_565
C3B C1B C2B C1B 0.9(14) . 4_565
C2B C1B C3B C3B -0.5(9) . 4_565
N2B O3B O4B O4B -39(2) . 4_575
N2B O3B O4B N2B -12.0(9) . 4_575
O3B O4B N2B N2B -164.0(10) . 4_575
O4B O4B N2B N2B 0.000(6) 4_575 4_575
O3B O4B N2B O4B -164.0(10) . 4_575
N2B O4B N2B O4B 0.000(9) 4_575 4_575
O4B O4B N2B O3B 164.0(10) 4_575 .
N2B O4B N2B O3B 164.0(10) 4_575 .
O3B O4B N2B C7B 119(10) . .
O4B O4B N2B C7B -77(10) 4_575 .
N2B O4B N2B C7B -77(10) 4_575 .
O4B O3B N2B N2B 43(3) . 4_575
O4B O3B N2B O4B 17.3(13) . 4_575
O4B O3B N2B C7B -164(3) . .
C6BA C4B C4BA C7B -124.3(14) . .
C7B C4B C4BA C6B 111.7(15) . .
C6BA C4B C4BA C6B -12.6(17) . .
C7B C4B C4BA C6BA 124.3(14) . .
C6B C5B C6B C6BA -129.5(17) 4_575 .
C6BA C5B C6B C6BA -78(2) 4_575 .
C6B C5B C6B C4BA -68(3) 4_575 .
C6BA C5B C6B C4BA -17(4) 4_575 .
C6BA C5B C6B C4BA 61(2) . .
C6BA C5B C6B C6B 51.6(16) 4_575 4_575
C6BA C5B C6B C6B 129.5(17) . 4_575
C4B C4BA C6B C5B -45(3) . .
C7B C4BA C6B C5B 11(3) . .
C6BA C4BA C6B C5B -60(2) . .
C4B C4BA C6B C6BA 14.3(19) . .
C7B C4BA C6B C6BA 71(2) . .
C4B C4BA C6B C6B -84.5(14) . 4_575
C7B C4BA C6B C6B -28.0(18) . 4_575
C6BA C4BA C6B C6B -98.8(13) . 4_575
C5B C6B C6BA C4B 114.4(16) . .
C4BA C6B C6BA C4B -11.9(16) . .
C6B C6B C6BA C4B 82.4(13) 4_575 .
C4BA C6B C6BA C5B -126.3(17) . .
C6B C6B C6BA C5B -31.9(11) 4_575 .
C5B C6B C6BA C4BA 126.3(17) . .
C6B C6B C6BA C4BA 94.3(10) 4_575 .
C4BA C4B C6BA C6B 14.4(19) . .
C7B C4B C6BA C6B -49(2) . .
C4BA C4B C6BA C5B 67(2) . .
C7B C4B C6BA C5B 4(3) . .
C7B C4B C6BA C4BA -63.4(16) . .
C6B C5B C6BA C6B 70(3) 4_575 .
C6BA C5B C6BA C6B 126(2) 4_575 .
C6B C5B C6BA C4B -84(2) . .
C6B C5B C6BA C4B -14(3) 4_575 .
C6BA C5B C6BA C4B 42(3) 4_575 .
C6B C5B C6BA C4BA -43.2(16) . .
C6B C5B C6BA C4BA 27(3) 4_575 .
C6BA C5B C6BA C4BA 82.5(19) 4_575 .
C4B C4BA C6BA C6B -163(2) . .
C7B C4BA C6BA C6B -120.8(18) . .
C7B C4BA C6BA C4B 42.4(13) . .
C6B C4BA C6BA C4B 163(2) . .
C4B C4BA C6BA C5B -123.6(17) . .
C7B C4BA C6BA C5B -81.2(14) . .
C6B C4BA C6BA C5B 39.6(15) . .
C4BA C4B C7B C4B -123.1(15) . 4_575
C6BA C4B C7B C4B -56(3) . 4_575
C6BA C4B C7B C4BA 66.7(18) . .
C4BA C4B C7B C4BA -67(2) . 4_575
C6BA C4B C7B C4BA 0(3) . 4_575
C4BA C4B C7B N2B 116.8(17) . .
C6BA C4B C7B N2B -176.5(15) . .
C4BA C4B C7B N2B 100.9(14) . 4_575
C6BA C4B C7B N2B 167.6(16) . 4_575
C4B C4BA C7B C4B 85(2) . 4_575
C6B C4BA C7B C4B -3(3) . 4_575
C6BA C4BA C7B C4B 41(2) . 4_575
C6B C4BA C7B C4B -88(2) . .
C6BA C4BA C7B C4B -43.7(15) . .
C4B C4BA C7B C4BA 132.3(15) . 4_575
C6B C4BA C7B C4BA 44(3) . 4_575
C6BA C4BA C7B C4BA 88.6(18) . 4_575
C4B C4BA C7B N2B -111.3(19) . .
C6B C4BA C7B N2B 160.8(16) . .
C6BA C4BA C7B N2B -154.9(14) . .
C4B C4BA C7B N2B -92.1(15) . 4_575
C6B C4BA C7B N2B 179.9(17) . 4_575
C6BA C4BA C7B N2B -135.8(13) . 4_575
O4B N2B C7B C4B -74(10) . 4_575
N2B N2B C7B C4B -155.0(12) 4_575 4_575
O4B N2B C7B C4B -145.3(16) 4_575 4_575
O3B N2B C7B C4B 36(2) . 4_575
O4B N2B C7B C4B 49(10) . .
N2B N2B C7B C4B -31.8(14) 4_575 .
O4B N2B C7B C4B -22(2) 4_575 .
O3B N2B C7B C4B 158.8(18) . .
O4B N2B C7B C4BA 119(10) . .
N2B N2B C7B C4BA 38.2(15) 4_575 .
O4B N2B C7B C4BA 48(2) 4_575 .
O3B N2B C7B C4BA -131(2) . .
O4B N2B C7B C4BA -128(10) . 4_575
N2B N2B C7B C4BA 151.1(13) 4_575 4_575
O4B N2B C7B C4BA 160.7(17) 4_575 4_575
O3B N2B C7B C4BA -18(2) . 4_575
O4B N2B C7B N2B 81(10) . 4_575
O4B N2B C7B N2B 9.6(15) 4_575 4_575
O3B N2B C7B N2B -169.3(15) . 4_575
C3E O1E O2E C2E -12(13) 4_575 4_575
C3E O1E O2E C2E -109(10) . 4_575
C3E O1E O2E C2E 109(10) 4_575 .
C3E O1E O2E C2E 12(13) . .
N2 C20 O3E C1E 126(3) . .
C23 C20 O3E C1E -43(3) . .
C20 O3E C1E C3E 166(3) . .
O1E O2E C2E C2E -148(12) . 4_575
C3E O1E C3E C1E -113(4) 4_575 .
O2E O1E C3E C1E 8(6) . .
O2E O1E C3E C3E 121(4) . 4_575
O3E C1E C3E O1E -2(6) . .
O3E C1E C3E C3E -66(4) . 4_575
